data_4072367
loop_
_publ_author_name
'Lv, Kui'
'Cui, Dongmei'

_publ_section_title
;
 Tridentate CCC-Pincer Bis(carbene)-Ligated Rare-Earth Metal Dibromides.
 Synthesis and Characterization
;
_journal_issue 21
_journal_name_full Organometallics
_journal_page_first 5438
_journal_paper_doi 10.1021/om800801k
_journal_volume 27
_journal_year 2008
_chemical_formula_sum 'C44 H41 Br2 N4 O3 Sm'
_chemical_formula_weight 983.98
_chemical_name_systematic
; 
 ? 
;
_space_group_IT_number 2
_symmetry_cell_setting triclinic
_symmetry_space_group_name_Hall '-P 1'
_symmetry_space_group_name_H-M 'P -1'
_atom_sites_solution_hydrogens geom
_atom_sites_solution_primary direct
_atom_sites_solution_secondary difmap
_audit_creation_method SHELXL-97
_cell_angle_alpha 96.3910(10)
_cell_angle_beta 108.3240(10)
_cell_angle_gamma 108.4780(10)
_cell_formula_units_Z 2
_cell_length_a 12.7112(9)
_cell_length_b 13.6559(10)
_cell_length_c 16.0694(12)
_cell_measurement_temperature 273(2)
_cell_volume 2441.5(3)
_computing_structure_refinement 'SHELXL-97 (Sheldrick, 1997)'
_computing_structure_solution 'SHELXS-97 (Sheldrick, 1990)'
_diffrn_ambient_temperature 273(2)
_diffrn_measured_fraction_theta_full 0.974
_diffrn_measured_fraction_theta_max 0.974
_diffrn_radiation_monochromator graphite
_diffrn_radiation_source 'fine-focus sealed tube'
_diffrn_radiation_type MoK\a
_diffrn_radiation_wavelength 0.71073
_diffrn_reflns_av_R_equivalents 0.0177
_diffrn_reflns_av_sigmaI/netI 0.0416
_diffrn_reflns_limit_h_max 15
_diffrn_reflns_limit_h_min -14
_diffrn_reflns_limit_k_max 13
_diffrn_reflns_limit_k_min -16
_diffrn_reflns_limit_l_max 19
_diffrn_reflns_limit_l_min -16
_diffrn_reflns_number 13792
_diffrn_reflns_theta_full 26.05
_diffrn_reflns_theta_max 26.05
_diffrn_reflns_theta_min 1.62
_exptl_absorpt_coefficient_mu 2.876
_exptl_absorpt_correction_T_max 0.7427
_exptl_absorpt_correction_T_min 0.5106
_exptl_absorpt_correction_type multi-scan
_exptl_crystal_colour yellow
_exptl_crystal_density_diffrn 1.338
_exptl_crystal_density_method 'not measured'
_exptl_crystal_description block
_exptl_crystal_F_000 978
_exptl_crystal_size_max 0.27
_exptl_crystal_size_mid 0.15
_exptl_crystal_size_min 0.11
_refine_diff_density_max 1.912
_refine_diff_density_min -1.759
_refine_diff_density_rms 0.197
_refine_ls_extinction_method none
_refine_ls_goodness_of_fit_ref 1.137
_refine_ls_hydrogen_treatment constr
_refine_ls_matrix_type full
_refine_ls_number_parameters 443
_refine_ls_number_reflns 9398
_refine_ls_number_restraints 10
_refine_ls_restrained_S_all 1.137
_refine_ls_R_factor_all 0.0727
_refine_ls_R_factor_gt 0.0603
_refine_ls_shift/su_max 0.001
_refine_ls_shift/su_mean 0.000
_refine_ls_structure_factor_coef Fsqd
_refine_ls_weighting_details 'calc w=1/[\s^2^(Fo^2^)+(0.1219P)^2^+6.3432P] where P=(Fo^2^+2Fc^2^)/3'
_refine_ls_weighting_scheme calc
_refine_ls_wR_factor_gt 0.1986
_refine_ls_wR_factor_ref 0.2092
_reflns_number_gt 7833
_reflns_number_total 9398
_reflns_threshold_expression >2sigma(I)
_cod_data_source_file om800801k_si_001.cif
_cod_data_source_block complex_3
_cod_original_sg_symbol_H-M P-1
_cod_database_code 4072367

loop_
_symmetry_equiv_pos_as_xyz
'x, y, z'
'-x, -y, -z'

loop_
_atom_site_label
_atom_site_type_symbol
_atom_site_fract_x
_atom_site_fract_y
_atom_site_fract_z
_atom_site_U_iso_or_equiv
_atom_site_adp_type
_atom_site_occupancy
_atom_site_symmetry_multiplicity
_atom_site_calc_flag
_atom_site_refinement_flags
Sm1 Sm 0.96341(3) 0.85076(3) 0.72659(2) 0.03457(15) Uani 1 1 d .
N1 N 1.1467(6) 1.0115(5) 0.6340(4) 0.0435(15) Uani 1 1 d .
N2 N 1.2286(6) 0.9001(6) 0.6681(5) 0.0479(16) Uani 1 1 d .
N3 N 0.8522(5) 0.9660(5) 0.8662(4) 0.0372(13) Uani 1 1 d .
N4 N 0.7113(5) 0.8171(5) 0.8000(4) 0.0407(14) Uani 1 1 d .
O1 O 0.9081(5) 0.6515(4) 0.6882(4) 0.0534(14) Uani 1 1 d .
Br1 Br 1.11501(9) 0.84097(9) 0.89141(6) 0.0690(3) Uani 1 1 d .
Br2 Br 0.79647(10) 0.80733(10) 0.55395(7) 0.0797(4) Uani 1 1 d .
C1 C 1.0678(8) 1.2760(7) 0.7924(6) 0.057(2) Uani 1 1 d .
H1 H 1.0853 1.3488 0.8036 0.068 Uiso 1 1 calc R
C2 C 1.0779(8) 1.2248(7) 0.7185(6) 0.053(2) Uani 1 1 d .
H2 H 1.1033 1.2634 0.6796 0.064 Uiso 1 1 calc R
C3 C 1.0506(6) 1.1164(6) 0.7012(5) 0.0412(17) Uani 1 1 d .
C4 C 1.0596(7) 1.0648(7) 0.6155(5) 0.0459(18) Uani 1 1 d .
H4A H 0.9816 1.0131 0.5767 0.055 Uiso 1 1 calc R
H4B H 1.0829 1.1189 0.5835 0.055 Uiso 1 1 calc R
C5 C 1.2508(8) 1.0448(8) 0.6170(6) 0.058(2) Uani 1 1 d .
H5 H 1.2796 1.1038 0.5951 0.069 Uiso 1 1 calc R
C6 C 1.3017(8) 0.9741(8) 0.6386(7) 0.062(2) Uani 1 1 d .
H6 H 1.3733 0.9748 0.6344 0.074 Uiso 1 1 calc R
C7 C 1.1309(6) 0.9230(6) 0.6654(5) 0.0414(17) Uani 1 1 d .
C8 C 1.2465(8) 0.8048(7) 0.6900(7) 0.055(2) Uani 1 1 d .
C9 C 1.1824(9) 0.7115(8) 0.6230(8) 0.070(3) Uani 1 1 d .
C10 C 1.2027(12) 0.6211(8) 0.6440(11) 0.093(5) Uani 1 1 d .
H10 H 1.1628 0.5571 0.6009 0.112 Uiso 1 1 calc R
C11 C 1.2830(12) 0.6251(10) 0.7301(12) 0.090(4) Uani 1 1 d .
C12 C 1.3424(10) 0.7189(9) 0.7932(10) 0.079(3) Uani 1 1 d .
H12 H 1.3942 0.7213 0.8498 0.095 Uiso 1 1 calc R
C13 C 1.3263(7) 0.8121(8) 0.7737(7) 0.058(2) Uani 1 1 d .
C14 C 1.3939(9) 0.9139(9) 0.8444(8) 0.073(3) Uani 1 1 d .
H14A H 1.4458 0.9639 0.8234 0.109 Uiso 1 1 calc R
H14B H 1.4406 0.9008 0.8986 0.109 Uiso 1 1 calc R
H14C H 1.3387 0.9423 0.8565 0.109 Uiso 1 1 calc R
C15 C 1.0953(11) 0.7066(10) 0.5329(8) 0.089(4) Uani 1 1 d .
H15A H 1.0659 0.6370 0.4948 0.133 Uiso 1 1 calc R
H15B H 1.1345 0.7582 0.5055 0.133 Uiso 1 1 calc R
H15C H 1.0297 0.7217 0.5408 0.133 Uiso 1 1 calc R
C16 C 1.2997(14) 0.5223(10) 0.7515(14) 0.133(7) Uani 1 1 d .
H16A H 1.3828 0.5328 0.7705 0.200 Uiso 1 1 calc R
H16B H 1.2550 0.4652 0.6986 0.200 Uiso 1 1 calc R
H16C H 1.2715 0.5048 0.7989 0.200 Uiso 1 1 calc R
C17 C 1.0314(8) 1.2178(7) 0.8493(6) 0.0504(19) Uani 1 1 d .
H17 H 1.0244 1.2517 0.8996 0.060 Uiso 1 1 calc R
C18 C 1.0048(6) 1.1093(6) 0.8331(5) 0.0373(15) Uani 1 1 d .
C19 C 0.9715(6) 1.0510(6) 0.9023(5) 0.0396(16) Uani 1 1 d .
H19A H 1.0304 1.0205 0.9273 0.048 Uiso 1 1 calc R
H19B H 0.9753 1.1022 0.9511 0.048 Uiso 1 1 calc R
C20 C 0.7602(7) 0.9641(7) 0.8949(6) 0.0479(19) Uani 1 1 d .
H20 H 0.7595 1.0182 0.9352 0.057 Uiso 1 1 calc R
C21 C 0.6728(7) 0.8700(7) 0.8537(6) 0.0494(19) Uani 1 1 d .
H21 H 0.5995 0.8450 0.8603 0.059 Uiso 1 1 calc R
C22 C 0.8238(6) 0.8755(6) 0.8076(5) 0.0373(15) Uani 1 1 d .
C23 C 0.6498(6) 0.7046(6) 0.7556(5) 0.0408(17) Uani 1 1 d .
C24 C 0.6842(7) 0.6336(7) 0.8008(6) 0.0460(18) Uani 1 1 d .
C25 C 0.6233(8) 0.5260(7) 0.7595(7) 0.057(2) Uani 1 1 d .
H25 H 0.6442 0.4763 0.7892 0.068 Uiso 1 1 calc R
C26 C 0.5318(8) 0.4910(8) 0.6748(8) 0.069(3) Uani 1 1 d .
C27 C 0.5023(8) 0.5636(8) 0.6330(7) 0.063(3) Uani 1 1 d .
H27 H 0.4420 0.5401 0.5761 0.076 Uiso 1 1 calc R
C28 C 0.5580(7) 0.6734(8) 0.6709(6) 0.054(2) Uani 1 1 d .
C29 C 0.5184(8) 0.7525(9) 0.6238(7) 0.065(3) Uani 1 1 d .
H29A H 0.5832 0.7988 0.6111 0.098 Uiso 1 1 calc R
H29B H 0.4952 0.7937 0.6619 0.098 Uiso 1 1 calc R
H29C H 0.4518 0.7154 0.5683 0.098 Uiso 1 1 calc R
C30 C 0.7814(8) 0.6713(8) 0.8944(6) 0.057(2) Uani 1 1 d .
H30A H 0.8572 0.7078 0.8904 0.086 Uiso 1 1 calc R
H30B H 0.7842 0.6112 0.9196 0.086 Uiso 1 1 calc R
H30C H 0.7643 0.7185 0.9324 0.086 Uiso 1 1 calc R
C31 C 0.4700(11) 0.3734(9) 0.6344(10) 0.105(5) Uani 1 1 d .
H31A H 0.4449 0.3385 0.6774 0.157 Uiso 1 1 calc R
H31B H 0.5242 0.3463 0.6190 0.157 Uiso 1 1 calc R
H31C H 0.4015 0.3604 0.5812 0.157 Uiso 1 1 calc R
C32 C 0.9695(10) 0.5931(7) 0.7425(7) 0.066(3) Uani 1 1 d .
H32A H 0.9505 0.5890 0.7963 0.079 Uiso 1 1 calc R
H32B H 1.0553 0.6272 0.7603 0.079 Uiso 1 1 calc R
C33 C 0.9239(11) 0.4844(8) 0.6821(9) 0.085(3) Uani 1 1 d .
H33A H 0.9707 0.4821 0.6450 0.101 Uiso 1 1 calc R
H33B H 0.9257 0.4310 0.7170 0.101 Uiso 1 1 calc R
C34 C 0.7995(10) 0.4683(9) 0.6262(9) 0.084(4) Uani 1 1 d .
H34A H 0.7457 0.4417 0.6569 0.101 Uiso 1 1 calc R
H34B H 0.7723 0.4189 0.5687 0.101 Uiso 1 1 calc R
C35 C 0.8067(9) 0.5765(7) 0.6135(7) 0.067(3) Uani 1 1 d .
H35A H 0.8167 0.5856 0.5570 0.080 Uiso 1 1 calc R
H35B H 0.7342 0.5868 0.6123 0.080 Uiso 1 1 calc R
C36 C 1.0140(6) 1.0526(6) 0.7588(5) 0.0381(16) Uani 1 1 d .
O3 O 0.5715(11) 0.7337(10) -0.0115(8) 0.136(4) Uiso 1 1 d D
C41 C 0.583(2) 0.6441(18) 0.0308(15) 0.167(8) Uiso 1 1 d D
C42 C 0.5933(19) 0.6828(17) 0.1295(13) 0.152(7) Uiso 1 1 d D
C43 C 0.6228(19) 0.7981(16) 0.1413(13) 0.149(7) Uiso 1 1 d D
C44 C 0.6425(17) 0.8259(15) 0.0630(13) 0.142(7) Uiso 1 1 d D
O2 O 0.5727(12) 0.0357(12) 0.6463(10) 0.073(4) Uiso 0.50 1 d PD
C37 C 0.586(3) 0.147(2) 0.637(2) 0.271(16) Uiso 1 1 d D
C38 C 0.667(2) 0.1624(17) 0.5769(15) 0.078(6) Uiso 0.50 1 d PD
C39 C 0.7413(18) 0.1051(17) 0.6158(15) 0.074(6) Uiso 0.50 1 d PD
C40 C 0.6970(18) 0.0498(18) 0.6736(15) 0.078(6) Uiso 0.50 1 d PD

loop_
_atom_site_aniso_label
_atom_site_aniso_U_11
_atom_site_aniso_U_22
_atom_site_aniso_U_33
_atom_site_aniso_U_23
_atom_site_aniso_U_13
_atom_site_aniso_U_12
Sm1 0.0349(2) 0.0389(2) 0.0300(2) 0.00567(14) 0.01520(15) 0.01151(15)
N1 0.041(3) 0.056(4) 0.036(3) 0.011(3) 0.020(3) 0.015(3)
N2 0.041(3) 0.057(4) 0.052(4) 0.011(3) 0.029(3) 0.016(3)
N3 0.037(3) 0.043(3) 0.030(3) 0.004(2) 0.016(2) 0.013(3)
N4 0.037(3) 0.048(4) 0.039(3) 0.010(3) 0.019(3) 0.014(3)
O1 0.058(3) 0.042(3) 0.053(3) 0.003(3) 0.015(3) 0.018(3)
Br1 0.0670(6) 0.0885(7) 0.0455(5) 0.0036(5) 0.0107(4) 0.0355(5)
Br2 0.0667(6) 0.0932(8) 0.0508(6) 0.0261(5) 0.0051(5) 0.0069(6)
C1 0.068(6) 0.039(4) 0.066(6) 0.016(4) 0.031(5) 0.018(4)
C2 0.061(5) 0.052(5) 0.057(5) 0.027(4) 0.029(4) 0.020(4)
C3 0.035(4) 0.052(4) 0.037(4) 0.018(3) 0.013(3) 0.013(3)
C4 0.045(4) 0.060(5) 0.038(4) 0.020(4) 0.019(3) 0.019(4)
C5 0.048(5) 0.072(6) 0.064(6) 0.025(5) 0.035(4) 0.018(4)
C6 0.053(5) 0.071(6) 0.079(7) 0.027(5) 0.046(5) 0.023(5)
C7 0.036(4) 0.048(4) 0.039(4) 0.005(3) 0.016(3) 0.013(3)
C8 0.047(5) 0.051(5) 0.081(6) 0.016(4) 0.040(5) 0.019(4)
C9 0.063(6) 0.057(6) 0.099(8) 0.005(5) 0.056(6) 0.016(5)
C10 0.097(9) 0.045(6) 0.155(13) -0.001(7) 0.092(10) 0.012(6)
C11 0.081(8) 0.062(7) 0.177(15) 0.051(8) 0.093(10) 0.041(6)
C12 0.059(6) 0.074(7) 0.143(11) 0.058(8) 0.063(7) 0.038(6)
C13 0.039(4) 0.059(5) 0.091(7) 0.025(5) 0.035(5) 0.023(4)
C14 0.054(6) 0.080(7) 0.083(7) 0.024(6) 0.018(5) 0.029(5)
C15 0.090(8) 0.088(8) 0.074(8) -0.010(6) 0.045(7) 0.009(7)
C16 0.124(11) 0.071(8) 0.29(2) 0.099(12) 0.147(15) 0.060(8)
C17 0.057(5) 0.047(5) 0.050(5) 0.006(4) 0.024(4) 0.020(4)
C18 0.035(4) 0.040(4) 0.037(4) 0.007(3) 0.015(3) 0.013(3)
C19 0.038(4) 0.046(4) 0.029(4) 0.000(3) 0.012(3) 0.012(3)
C20 0.041(4) 0.058(5) 0.048(5) 0.006(4) 0.024(4) 0.018(4)
C21 0.038(4) 0.059(5) 0.055(5) 0.006(4) 0.024(4) 0.018(4)
C22 0.032(3) 0.044(4) 0.033(4) 0.008(3) 0.012(3) 0.012(3)
C23 0.030(3) 0.044(4) 0.039(4) 0.002(3) 0.013(3) 0.006(3)
C24 0.038(4) 0.052(5) 0.047(5) 0.009(4) 0.016(3) 0.015(3)
C25 0.051(5) 0.050(5) 0.066(6) 0.007(4) 0.023(4) 0.016(4)
C26 0.045(5) 0.054(6) 0.084(7) -0.015(5) 0.020(5) 0.001(4)
C27 0.041(5) 0.061(6) 0.057(6) -0.012(5) 0.006(4) 0.003(4)
C28 0.036(4) 0.070(6) 0.049(5) 0.007(4) 0.015(4) 0.014(4)
C29 0.050(5) 0.085(7) 0.050(5) 0.017(5) 0.010(4) 0.020(5)
C30 0.058(5) 0.060(5) 0.046(5) 0.014(4) 0.010(4) 0.021(4)
C31 0.080(8) 0.062(7) 0.121(11) -0.031(7) 0.022(8) -0.007(6)
C32 0.087(7) 0.050(5) 0.069(6) 0.018(5) 0.028(5) 0.035(5)
C33 0.089(8) 0.051(6) 0.108(10) 0.018(6) 0.031(7) 0.025(6)
C34 0.067(7) 0.058(6) 0.119(10) -0.003(6) 0.035(7) 0.019(5)
C35 0.061(6) 0.049(5) 0.067(6) -0.004(4) 0.011(5) 0.010(4)
C36 0.033(3) 0.045(4) 0.033(4) 0.008(3) 0.011(3) 0.013(3)

loop_
_atom_type_symbol
_atom_type_description
_atom_type_scat_dispersion_real
_atom_type_scat_dispersion_imag
_atom_type_scat_source
C C 0.0033 0.0016 'International Tables Vol C Tables 4.2.6.8 and 6.1.1.4'
H H 0.0000 0.0000 'International Tables Vol C Tables 4.2.6.8 and 6.1.1.4'
N N 0.0061 0.0033 'International Tables Vol C Tables 4.2.6.8 and 6.1.1.4'
O O 0.0106 0.0060 'International Tables Vol C Tables 4.2.6.8 and 6.1.1.4'
Br Br -0.2901 2.4595 'International Tables Vol C Tables 4.2.6.8 and 6.1.1.4'
Sm Sm -0.1638 3.4418 'International Tables Vol C Tables 4.2.6.8 and 6.1.1.4'

loop_
_geom_angle_atom_site_label_1
_geom_angle_atom_site_label_2
_geom_angle_atom_site_label_3
_geom_angle
O1 Sm1 C36 177.6(2)
O1 Sm1 C7 103.7(2)
C36 Sm1 C7 75.9(2)
O1 Sm1 C22 103.9(2)
C36 Sm1 C22 76.5(2)
C7 Sm1 C22 152.4(2)
O1 Sm1 Br2 82.24(14)
C36 Sm1 Br2 95.37(16)
C7 Sm1 Br2 88.96(17)
C22 Sm1 Br2 95.13(16)
O1 Sm1 Br1 83.83(14)
C36 Sm1 Br1 98.57(16)
C7 Sm1 Br1 95.00(17)
C22 Sm1 Br1 87.54(16)
Br2 Sm1 Br1 166.05(4)
C7 N1 C5 112.4(7)
C7 N1 C4 123.9(6)
C5 N1 C4 123.6(7)
C7 N2 C6 110.7(7)
C7 N2 C8 124.4(7)
C6 N2 C8 124.6(7)
C22 N3 C20 111.4(6)
C22 N3 C19 123.5(6)
C20 N3 C19 124.8(6)
C22 N4 C21 111.5(6)
C22 N4 C23 123.9(6)
C21 N4 C23 123.5(6)
C35 O1 C32 108.6(7)
C35 O1 Sm1 126.1(5)
C32 O1 Sm1 125.2(5)
C2 C1 C17 118.7(8)
C1 C2 C3 120.6(8)
C2 C3 C36 122.9(7)
C2 C3 C4 117.3(7)
C36 C3 C4 119.8(7)
N1 C4 C3 113.0(6)
C6 C5 N1 105.7(8)
C5 C6 N2 107.5(7)
N1 C7 N2 103.8(6)
N1 C7 Sm1 121.7(5)
N2 C7 Sm1 133.7(6)
C13 C8 C9 124.2(9)
C13 C8 N2 119.0(8)
C9 C8 N2 116.9(9)
C8 C9 C10 116.3(12)
C8 C9 C15 122.5(10)
C10 C9 C15 121.2(11)
C9 C10 C11 121.2(11)
C12 C11 C10 119.7(11)
C12 C11 C16 120.9(16)
C10 C11 C16 119.5(14)
C11 C12 C13 120.7(13)
C8 C13 C12 117.9(10)
C8 C13 C14 122.8(9)
C12 C13 C14 119.2(11)
C1 C17 C18 121.2(8)
C17 C18 C36 122.7(7)
C17 C18 C19 118.0(7)
C36 C18 C19 119.2(6)
N3 C19 C18 114.4(6)
C21 C20 N3 106.6(7)
C20 C21 N4 106.8(7)
N3 C22 N4 103.7(6)
N3 C22 Sm1 121.8(5)
N4 C22 Sm1 134.2(5)
C24 C23 C28 123.0(8)
C24 C23 N4 117.5(7)
C28 C23 N4 119.5(7)
C23 C24 C25 117.6(8)
C23 C24 C30 121.0(7)
C25 C24 C30 121.3(8)
C26 C25 C24 121.5(9)
C27 C26 C25 118.6(9)
C27 C26 C31 122.9(11)
C25 C26 C31 118.5(11)
C26 C27 C28 123.3(9)
C23 C28 C27 116.0(9)
C23 C28 C29 122.2(8)
C27 C28 C29 121.8(8)
O1 C32 C33 104.8(8)
C34 C33 C32 103.2(9)
C33 C34 C35 103.8(9)
O1 C35 C34 107.0(9)
C18 C36 C3 113.9(7)
C18 C36 Sm1 123.3(5)
C3 C36 Sm1 122.8(5)
C44 O3 C41 102.9(13)
O3 C41 C42 103.6(16)
C43 C42 C41 104.4(16)
C44 C43 C42 107.4(16)
C43 C44 O3 107.5(15)
C40 O2 C37 97.7(16)
O2 C37 C38 99.6(17)
C39 C38 C37 99.1(16)
C40 C39 C38 110.1(16)
C39 C40 O2 106.8(15)

loop_
_geom_bond_atom_site_label_1
_geom_bond_atom_site_label_2
_geom_bond_distance
Sm1 O1 2.533(6)
Sm1 C36 2.575(8)
Sm1 C7 2.584(7)
Sm1 C22 2.587(7)
Sm1 Br2 2.7723(11)
Sm1 Br1 2.7891(10)
N1 C7 1.342(10)
N1 C5 1.381(10)
N1 C4 1.481(10)
N2 C7 1.363(10)
N2 C6 1.377(11)
N2 C8 1.452(11)
N3 C22 1.337(9)
N3 C20 1.380(9)
N3 C19 1.471(9)
N4 C22 1.357(9)
N4 C21 1.363(10)
N4 C23 1.458(10)
O1 C35 1.439(10)
O1 C32 1.458(11)
C1 C2 1.373(12)
C1 C17 1.369(12)
C2 C3 1.383(12)
C3 C36 1.422(10)
C3 C4 1.530(11)
C5 C6 1.343(14)
C8 C13 1.377(14)
C8 C9 1.390(14)
C9 C10 1.393(17)
C9 C15 1.501(18)
C10 C11 1.42(2)
C11 C12 1.363(19)
C11 C16 1.544(15)
C12 C13 1.405(14)
C13 C14 1.496(15)
C17 C18 1.386(11)
C18 C36 1.407(10)
C18 C19 1.526(10)
C20 C21 1.330(11)
C23 C24 1.373(11)
C23 C28 1.397(11)
C24 C25 1.392(12)
C24 C30 1.521(12)
C25 C26 1.394(14)
C26 C27 1.342(15)
C26 C31 1.505(14)
C27 C28 1.404(13)
C28 C29 1.511(14)
C32 C33 1.505(14)
C33 C34 1.483(16)
C34 C35 1.492(15)
O3 C44 1.448(18)
O3 C41 1.49(2)
C41 C42 1.57(2)
C42 C43 1.47(2)
C43 C44 1.43(2)
O2 C40 1.44(2)
O2 C37 1.50(2)
C37 C38 1.61(3)
C38 C39 1.45(2)
C39 C40 1.40(2)
